data_4324747
loop_
_publ_author_name
'Cheryl D. L. Saunders'
'Lauren E. Longobardi'
'Neil Burford'
'Michael D. Lumsden'
'Ulrike Werner-Zwanziger'
'Banghao Chen'
'Robert McDonald'

_publ_contact_author_address
; Department of Chemistry
  University of Alberta
  Edmonton, Alberta T6G 2G2
  Canada
;
_publ_contact_author_email neil.burford@dal.ca
_publ_contact_author_fax 1(902)4941310
_publ_contact_author_name 'Dr Neil Burford'
_publ_contact_author_phone 1(902)4943707
_publ_section_title
;
 Comprehensive Chemical Characterization of Complexes Involving Lead-Amino
 Acid Interactions
;
_journal_name_full 'Inorganic Chemistry'
_journal_page_first 2799
_journal_page_last 2810
_journal_paper_doi 10.1021/ic101892x
_journal_volume 50
_journal_year 2011
_chemical_absolute_configuration ad
_chemical_formula_moiety 'C12 H30 N3 O9 Pb, N O3'
_chemical_formula_sum 'C12 H30 N4 O12 Pb'
_chemical_formula_weight 629.59
_chemical_name_systematic
;
 ?
;
_space_group_IT_number 19
_symmetry_cell_setting orthorhombic
_symmetry_space_group_name_Hall 'P 2ac 2ab'
_symmetry_space_group_name_H-M 'P 21 21 21'
_atom_sites_solution_hydrogens geom
_atom_sites_solution_primary direct
_atom_sites_solution_secondary difmap
_audit_creation_method 'manual editing of SHELXL template'
_cell_angle_alpha 90.00
_cell_angle_beta 90.00
_cell_angle_gamma 90.00
_cell_formula_units_Z 4
_cell_length_a 5.4331(5)
_cell_length_b 13.5936(13)
_cell_length_c 30.120(3)
_cell_measurement_reflns_used 6340
_cell_measurement_temperature 193(2)
_cell_measurement_theta_max 27.45
_cell_measurement_theta_min 2.52
_cell_volume 2224.5(4)
_computing_cell_refinement 'Bruker SAINT (Bruker, 1997)'
_computing_data_collection 'Bruker SMART (Bruker, 1997)'
_computing_data_reduction 'Bruker SAINT (Bruker, 1997)'
_computing_molecular_graphics 'Bruker SHELXTL (Bruker, 1997)'
_computing_publication_material 'Bruker SHELXTL (Bruker, 1997)'
_computing_structure_refinement 'SHELXL-97 (Sheldrick, 2008)'
_computing_structure_solution 'DIRDIF-96 (Beurskens et al., 1996)'
_diffrn_ambient_temperature 193(2)
_diffrn_detector_area_resol_mean 8.192
_diffrn_measured_fraction_theta_full 0.997
_diffrn_measured_fraction_theta_max 0.997
_diffrn_measurement_device_type 'Bruker PLATFORM diffractometer/SMART 1000 CCD area detector'
_diffrn_measurement_method '\w scans'
_diffrn_radiation_monochromator graphite
_diffrn_radiation_source 'fine-focus sealed tube'
_diffrn_radiation_type MoK\a
_diffrn_radiation_wavelength 0.71073
_diffrn_reflns_av_R_equivalents 0.0364
_diffrn_reflns_av_sigmaI/netI 0.0369
_diffrn_reflns_limit_h_max 7
_diffrn_reflns_limit_h_min -7
_diffrn_reflns_limit_k_max 17
_diffrn_reflns_limit_k_min -17
_diffrn_reflns_limit_l_max 38
_diffrn_reflns_limit_l_min -38
_diffrn_reflns_number 19329
_diffrn_reflns_theta_full 27.50
_diffrn_reflns_theta_max 27.50
_diffrn_reflns_theta_min 1.64
_exptl_absorpt_coefficient_mu 7.647
_exptl_absorpt_correction_T_max 0.8031
_exptl_absorpt_correction_T_min 0.0680
_exptl_absorpt_correction_type integration
_exptl_absorpt_process_details 'Bruker SHELXTL (Bruker, 1997)'
_exptl_crystal_colour colorless
_exptl_crystal_density_diffrn 1.880
_exptl_crystal_description plate
_exptl_crystal_F_000 1232
_exptl_crystal_size_max 0.76
_exptl_crystal_size_mid 0.38
_exptl_crystal_size_min 0.03
_refine_diff_density_max 1.028
_refine_diff_density_min -0.741
_refine_diff_density_rms 0.094
_refine_ls_abs_structure_details 'Flack H D (1983), Acta Cryst. A39, 876-881'
_refine_ls_abs_structure_Flack 0.007(6)
_refine_ls_extinction_method none
_refine_ls_goodness_of_fit_ref 1.096
_refine_ls_hydrogen_treatment mixed
_refine_ls_matrix_type full
_refine_ls_number_parameters 272
_refine_ls_number_reflns 5050
_refine_ls_number_restraints 10
_refine_ls_restrained_S_all 1.095
_refine_ls_R_factor_all 0.0241
_refine_ls_R_factor_gt 0.0217
_refine_ls_shift/su_max 0.001
_refine_ls_shift/su_mean 0.000
_refine_ls_structure_factor_coef Fsqd
_refine_ls_weighting_details 'calc w=1/[\s^2^(Fo^2^)+(0.0132P)^2^+0.1300P] where P=(Fo^2^+2Fc^2^)/3'
_refine_ls_weighting_scheme calc
_refine_ls_wR_factor_gt 0.0500
_refine_ls_wR_factor_ref 0.0513
_reflns_number_gt 4802
_reflns_number_total 5050
_reflns_threshold_expression I>2\s(I)
_cod_data_source_file ic101892x_si_001_2.cif
_cod_data_source_block Pb-Ile
_cod_database_code 4324747

loop_
_symmetry_equiv_pos_as_xyz
'x, y, z'
'-x+1/2, -y, z+1/2'
'-x, y+1/2, -z+1/2'
'x+1/2, -y+1/2, -z'

loop_
_atom_site_label
_atom_site_type_symbol
_atom_site_fract_x
_atom_site_fract_y
_atom_site_fract_z
_atom_site_U_iso_or_equiv
_atom_site_adp_type
_atom_site_occupancy
_atom_site_symmetry_multiplicity
_atom_site_calc_flag
_atom_site_refinement_flags
_atom_site_disorder_assembly
_atom_site_disorder_group
Pb Pb 0.23805(2) 0.036537(8) 0.275531(4) 0.02766(5) Uani 1 1 d . . .
O1 O -0.0278(5) 0.06149(19) 0.34220(11) 0.0388(7) Uani 1 1 d D . .
H1OA H -0.1759(17) 0.0829(19) 0.3393(15) 0.058 Uiso 1 1 d D . .
H1OB H -0.032(5) 0.0039(16) 0.3540(16) 0.058 Uiso 1 1 d D . .
O2 O 0.8117(5) 0.34287(17) 0.26440(9) 0.0366(6) Uani 1 1 d D . .
H2OA H 0.9360(5) 0.3209(19) 0.2790(6) 0.055 Uiso 1 1 d D . .
H2OB H 0.776(4) 0.3019(14) 0.2436(3) 0.055 Uiso 1 1 d D . .
O10 O 0.4437(5) -0.09204(18) 0.32135(9) 0.0340(6) Uani 1 1 d . . .
O11 O 0.1088(5) -0.1229(2) 0.36231(12) 0.0449(8) Uani 1 1 d . . .
O20 O 0.5103(5) 0.12779(17) 0.32171(9) 0.0288(6) Uani 1 1 d . . .
O21 O 0.2266(6) 0.23559(16) 0.30133(8) 0.0328(6) Uani 1 1 d . . .
O31 O 0.5244(6) 0.1598(2) 0.22051(13) 0.0495(8) Uani 1 1 d . . .
O32 O 0.9185(6) 0.1505(2) 0.21623(13) 0.0495(9) Uani 1 1 d D . .
O33 O 0.7083(5) 0.02348(17) 0.23723(9) 0.0386(6) Uani 1 1 d . . .
O41 O 0.7548(6) 0.55470(17) 0.36998(12) 0.0526(8) Uani 1 1 d . . .
O42 O 0.9941(6) 0.4348(2) 0.35315(14) 0.0532(9) Uani 1 1 d . . .
O43 O 1.1461(6) 0.5694(2) 0.37936(13) 0.0564(9) Uani 1 1 d . . .
N10 N 0.6996(5) -0.2432(2) 0.35290(10) 0.0257(6) Uani 1 1 d . . .
H10A H 0.6762 -0.2559 0.3235 0.031 Uiso 1 1 calc R . .
H10B H 0.7702 -0.2964 0.3661 0.031 Uiso 1 1 calc R . .
H10C H 0.7999 -0.1900 0.3560 0.031 Uiso 1 1 calc R . .
N20 N 0.4818(5) 0.3853(2) 0.33703(11) 0.0288(7) Uani 1 1 d . . .
H20A H 0.5480 0.4311 0.3556 0.035 Uiso 1 1 calc R . .
H20B H 0.3178 0.3968 0.3339 0.035 Uiso 1 1 calc R . .
H20C H 0.5565 0.3891 0.3100 0.035 Uiso 1 1 calc R . .
N30 N 0.7179(6) 0.1113(2) 0.22413(9) 0.0330(6) Uani 1 1 d . . .
N40 N 0.9678(6) 0.5204(2) 0.36769(12) 0.0381(8) Uani 1 1 d . . .
C10 C 0.3264(6) -0.1385(2) 0.35028(13) 0.0276(8) Uani 1 1 d . . .
C11 C 0.4578(6) -0.2224(2) 0.37430(13) 0.0263(8) Uani 1 1 d . . .
H11 H 0.3537 -0.2827 0.3712 0.032 Uiso 1 1 calc R . .
C12 C 0.4839(8) -0.2006(3) 0.42388(14) 0.0343(9) Uani 1 1 d . . .
H12 H 0.3128 -0.1940 0.4357 0.041 Uiso 1 1 calc R . .
C13 C 0.6009(10) -0.2856(3) 0.44897(16) 0.0525(12) Uani 1 1 d . . .
H13A H 0.6141 -0.2687 0.4805 0.063 Uiso 1 1 calc R . .
H13B H 0.7653 -0.2985 0.4369 0.063 Uiso 1 1 calc R . .
H13C H 0.4985 -0.3445 0.4456 0.063 Uiso 1 1 calc R . .
C14 C 0.6127(9) -0.1028(3) 0.43345(14) 0.0467(11) Uani 1 1 d . . .
H14A H 0.5517 -0.0526 0.4123 0.056 Uiso 1 1 calc R . .
H14B H 0.7917 -0.1108 0.4284 0.056 Uiso 1 1 calc R . .
C15 C 0.5712(14) -0.0660(4) 0.48091(19) 0.0793(19) Uani 1 1 d . . .
H15A H 0.6568 -0.0032 0.4850 0.095 Uiso 1 1 calc R . .
H15B H 0.6357 -0.1144 0.5020 0.095 Uiso 1 1 calc R . .
H15C H 0.3946 -0.0568 0.4860 0.095 Uiso 1 1 calc R . .
C20 C 0.4087(6) 0.2118(2) 0.32334(13) 0.0251(7) Uani 1 1 d . . .
C21 C 0.5197(7) 0.2860(2) 0.35590(13) 0.0285(8) Uani 1 1 d . B .
H21 H 0.7004 0.2734 0.3585 0.034 Uiso 1 1 calc R . .
C22 C 0.4028(11) 0.2771(3) 0.40183(14) 0.0506(12) Uani 1 1 d D . .
H22 H 0.2234 0.2776 0.3945 0.061 Uiso 1 1 calc R A 1
C23 C 0.4354(14) 0.1739(3) 0.42099(18) 0.0716(18) Uani 1 1 d . B .
H23A H 0.3566 0.1704 0.4502 0.086 Uiso 1 1 calc R . .
H23B H 0.6113 0.1593 0.4240 0.086 Uiso 1 1 calc R . .
H23C H 0.3592 0.1257 0.4011 0.086 Uiso 1 1 calc R . .
C24A C 0.4200(16) 0.3611(5) 0.4370(3) 0.043(2) Uiso 0.50 1 d PD B 1
H24A H 0.3777 0.4257 0.4238 0.052 Uiso 0.50 1 calc PR B 1
H24B H 0.3102 0.3483 0.4626 0.052 Uiso 0.50 1 calc PR B 1
C25A C 0.6858(17) 0.3571(7) 0.4504(3) 0.056(2) Uiso 0.50 1 d PD B 1
H25A H 0.7204 0.4100 0.4716 0.067 Uiso 0.50 1 calc PR B 1
H25B H 0.7899 0.3653 0.4241 0.067 Uiso 0.50 1 calc PR B 1
H25C H 0.7207 0.2934 0.4642 0.067 Uiso 0.50 1 calc PR B 1
C24B C 0.5424(18) 0.3515(6) 0.4322(3) 0.047(2) Uiso 0.50 1 d PD B 2
H24C H 0.7186 0.3329 0.4324 0.056 Uiso 0.50 1 calc PR B 2
H24D H 0.5307 0.4174 0.4184 0.056 Uiso 0.50 1 calc PR B 2
C25B C 0.459(2) 0.3604(9) 0.4795(3) 0.074(3) Uiso 0.50 1 d PD B 2
H25D H 0.5090 0.4244 0.4914 0.089 Uiso 0.50 1 calc PR B 2
H25E H 0.5330 0.3077 0.4972 0.089 Uiso 0.50 1 calc PR B 2
H25F H 0.2788 0.3548 0.4808 0.089 Uiso 0.50 1 calc PR B 2

loop_
_atom_site_aniso_label
_atom_site_aniso_U_11
_atom_site_aniso_U_22
_atom_site_aniso_U_33
_atom_site_aniso_U_23
_atom_site_aniso_U_13
_atom_site_aniso_U_12
Pb 0.02505(7) 0.02344(6) 0.03448(7) -0.00264(5) -0.00435(7) 0.00334(6)
O1 0.0261(14) 0.0328(15) 0.0575(19) 0.0074(13) 0.0015(13) 0.0024(11)
O2 0.0419(16) 0.0285(13) 0.0395(15) -0.0006(10) -0.0128(12) 0.0059(12)
O10 0.0390(15) 0.0274(13) 0.0354(15) 0.0042(12) -0.0051(12) 0.0042(11)
O11 0.0222(14) 0.0295(14) 0.083(2) 0.0065(15) -0.0048(14) 0.0020(11)
O20 0.0276(13) 0.0198(12) 0.0389(15) -0.0021(11) -0.0020(11) 0.0043(10)
O21 0.0303(14) 0.0240(11) 0.0441(14) -0.0026(10) -0.0074(14) 0.0024(12)
O31 0.0452(17) 0.0545(19) 0.049(2) 0.0203(17) 0.0037(17) 0.0211(14)
O32 0.0404(17) 0.0526(19) 0.055(2) 0.0102(17) -0.0029(16) -0.0105(14)
O33 0.0425(15) 0.0255(12) 0.0477(15) -0.0003(10) -0.0031(12) 0.0028(13)
O41 0.0335(15) 0.0266(12) 0.098(2) -0.0093(13) 0.0031(18) 0.0057(14)
O42 0.0296(16) 0.0260(14) 0.104(3) -0.0110(16) 0.0052(17) 0.0017(11)
O43 0.0465(18) 0.0397(16) 0.083(2) 0.0005(16) -0.0113(17) -0.0193(14)
N10 0.0222(17) 0.0217(12) 0.0331(15) -0.0020(11) -0.0068(12) 0.0020(11)
N20 0.0250(15) 0.0185(14) 0.0428(19) 0.0029(13) -0.0018(13) -0.0020(12)
N30 0.0399(17) 0.0323(14) 0.0269(14) -0.0012(12) -0.0069(17) 0.0064(14)
N40 0.0316(17) 0.0280(17) 0.055(2) 0.0043(16) -0.0006(15) -0.0045(14)
C10 0.0250(18) 0.0175(15) 0.040(2) -0.0014(14) -0.0062(15) -0.0011(13)
C11 0.0256(18) 0.0168(15) 0.036(2) 0.0022(14) -0.0025(15) 0.0002(13)
C12 0.036(2) 0.0324(19) 0.035(2) 0.0035(17) 0.0034(17) 0.0055(17)
C13 0.069(3) 0.046(3) 0.042(3) 0.014(2) -0.002(2) 0.013(2)
C14 0.058(3) 0.039(2) 0.043(2) -0.009(2) -0.002(2) -0.002(2)
C15 0.127(6) 0.055(3) 0.056(3) -0.018(3) -0.004(4) 0.010(3)
C20 0.0238(17) 0.0192(15) 0.0322(19) 0.0031(14) 0.0036(15) 0.0018(13)
C21 0.031(2) 0.0163(16) 0.038(2) 0.0014(14) -0.0032(16) 0.0023(14)
C22 0.091(4) 0.029(2) 0.032(2) -0.0025(17) 0.005(2) -0.009(2)
C23 0.137(6) 0.035(3) 0.043(3) 0.009(2) 0.005(3) -0.004(3)

loop_
_atom_type_symbol
_atom_type_description
_atom_type_scat_dispersion_real
_atom_type_scat_dispersion_imag
_atom_type_scat_source
C C 0.0033 0.0016 'International Tables Vol C Tables 4.2.6.8 and 6.1.1.4'
H H 0.0000 0.0000 'International Tables Vol C Tables 4.2.6.8 and 6.1.1.4'
N N 0.0061 0.0033 'International Tables Vol C Tables 4.2.6.8 and 6.1.1.4'
O O 0.0106 0.0060 'International Tables Vol C Tables 4.2.6.8 and 6.1.1.4'
Pb Pb -3.3944 10.1111 'International Tables Vol C Tables 4.2.6.8 and 6.1.1.4'

loop_
_geom_angle_atom_site_label_1
_geom_angle_atom_site_label_2
_geom_angle_atom_site_label_3
_geom_angle
_geom_angle_site_symmetry_1
_geom_angle_site_symmetry_3
O20 Pb O10 76.30(8) . .
O20 Pb O1 79.55(9) . .
O10 Pb O1 84.79(9) . .
O20 Pb O33 73.00(8) . .
O10 Pb O33 77.01(9) . .
O1 Pb O33 149.89(9) . .
O20 Pb O21 49.56(8) . .
O10 Pb O21 122.08(8) . .
O1 Pb O21 68.58(8) . .
O33 Pb O21 101.19(8) . .
O20 Pb O31 72.02(10) . .
O10 Pb O31 119.61(9) . .
O1 Pb O31 135.25(9) . .
O33 Pb O31 45.19(8) . .
O21 Pb O31 66.67(9) . .
O20 Pb O2 140.52(8) . 3_645
O10 Pb O2 68.63(8) . 3_645
O1 Pb O2 113.71(8) . 3_645
O33 Pb O2 81.80(7) . 3_645
O21 Pb O2 169.22(8) . 3_645
O31 Pb O2 110.22(10) . 3_645
O20 Pb O32 116.64(9) . 1_455
O10 Pb O32 166.71(9) . 1_455
O1 Pb O32 94.33(10) . 1_455
O33 Pb O32 108.76(9) . 1_455
O21 Pb O32 69.35(9) . 1_455
O31 Pb O32 69.84(8) . 1_455
O2 Pb O32 99.87(8) 3_645 1_455
O20 Pb O33 145.39(7) . 1_455
O10 Pb O33 125.54(8) . 1_455
O1 Pb O33 76.73(9) . 1_455
O33 Pb O33 133.37(10) . 1_455
O21 Pb O33 97.87(7) . 1_455
O31 Pb O33 109.05(9) . 1_455
O2 Pb O33 73.05(7) 3_645 1_455
O32 Pb O33 41.89(8) 1_455 1_455
O20 Pb O11 90.64(8) . .
O10 Pb O11 40.08(8) . .
O1 Pb O11 50.31(7) . .
O33 Pb O11 117.03(7) . .
O21 Pb O11 112.84(7) . .
O31 Pb O11 157.65(8) . .
O2 Pb O11 74.16(7) 3_645 .
O32 Pb O11 132.01(8) 1_455 .
O33 Pb O11 93.24(7) 1_455 .
C10 O10 Pb 120.7(2) . .
C10 O11 Pb 72.4(2) . .
C20 O20 Pb 102.8(2) . .
C20 O21 Pb 83.04(19) . .
N30 O31 Pb 95.7(2) . .
N30 O33 Pb 96.12(19) . .
O32 N30 O31 120.0(3) . .
O32 N30 O33 120.4(3) . .
O31 N30 O33 119.6(3) . .
O43 N40 O41 120.9(3) . .
O43 N40 O42 121.0(4) . .
O41 N40 O42 118.1(3) . .
O10 C10 O11 126.6(4) . .
O10 C10 C11 117.9(3) . .
O11 C10 C11 115.5(4) . .
N10 C11 C10 110.4(3) . .
N10 C11 C12 112.2(3) . .
C10 C11 C12 111.2(3) . .
C13 C12 C11 112.1(3) . .
C13 C12 C14 112.1(4) . .
C11 C12 C14 113.3(3) . .
C12 C14 C15 113.1(4) . .
O21 C20 O20 124.3(3) . .
O21 C20 C21 119.2(3) . .
O20 C20 C21 116.5(3) . .
N20 C21 C22 111.3(3) . .
N20 C21 C20 107.5(3) . .
C22 C21 C20 111.4(3) . .
C21 C22 C23 111.5(4) . .
C21 C22 C24A 122.1(5) . .
C23 C22 C24A 114.2(5) . .
C21 C22 C24B 106.1(5) . .
C23 C22 C24B 108.5(5) . .
C25A C24A C22 102.3(6) . .
C25B C24B C22 117.5(7) . .

loop_
_geom_bond_atom_site_label_1
_geom_bond_atom_site_label_2
_geom_bond_distance
_geom_bond_site_symmetry_2
Pb O20 2.379(3) .
Pb O10 2.492(3) .
Pb O1 2.497(3) .
Pb O33 2.809(3) .
Pb O21 2.816(2) .
Pb O31 2.824(3) .
Pb O2 2.907(2) 3_645
Pb O32 2.934(3) 1_455
Pb O33 3.106(3) 1_455
Pb O11 3.467(3) .
O10 C10 1.251(5) .
O11 C10 1.255(4) .
O20 C20 1.270(4) .
O21 C20 1.234(4) .
O31 N30 1.246(4) .
O32 N30 1.236(4) .
O33 N30 1.259(4) .
O41 N40 1.249(4) .
O42 N40 1.252(4) .
O43 N40 1.227(4) .
N10 C11 1.490(5) .
N20 C21 1.478(4) .
C10 C11 1.528(5) .
C11 C12 1.529(6) .
C12 C13 1.520(5) .
C12 C14 1.529(6) .
C14 C15 1.532(7) .
C20 C21 1.531(5) .
C21 C22 1.527(6) .
C22 C23 1.527(6) .
C22 C24A 1.560(7) .
C22 C24B 1.561(7) .
C24A C25A 1.501(9) .
C24B C25B 1.501(9) .

loop_
_geom_hbond_atom_site_label_D
_geom_hbond_atom_site_label_H
_geom_hbond_atom_site_label_A
_geom_hbond_distance_DH
_geom_hbond_distance_HA
_geom_hbond_distance_DA
_geom_hbond_angle_DHA
_geom_hbond_site_symmetry_A
O1 H1OA O20 0.86 1.887(9) 2.737(4) 169(4) 1_455
O1 H1OB O11 0.86 1.902(17) 2.683(4) 150(3) .
O2 H2OA O21 0.86 2.071(10) 2.906(4) 164(3) 1_655
O2 H2OB O31 0.86 2.467(4) 3.222(4) 146.9(3) .
O2 H2OB O32 0.86 2.35(2) 3.046(4) 139(3) .
N10 H10A O31 0.91 2.06 2.848(4) 143.5 3_645
N10 H10B O41 0.91 2.03 2.811(4) 143.1 1_545
N10 H10C O11 0.91 1.92 2.775(4) 155.7 1_655
N20 H20A O41 0.91 2.07 2.913(4) 154.0 .
N20 H20B O42 0.91 1.92 2.777(4) 155.6 1_455
N20 H20C O2 0.91 2.05 2.886(4) 151.9 .

loop_
_geom_torsion_atom_site_label_1
_geom_torsion_atom_site_label_2
_geom_torsion_atom_site_label_3
_geom_torsion_atom_site_label_4
_geom_torsion
_geom_torsion_site_symmetry_1
O20 Pb O10 C10 110.6(3) .
O1 Pb O10 C10 30.1(3) .
O33 Pb O10 C10 -174.0(3) .
O21 Pb O10 C10 90.8(3) .
O31 Pb O10 C10 170.3(3) .
O2 Pb O10 C10 -87.9(3) 3_645
O32 Pb O10 C10 -56.7(5) 1_455
O33 Pb O10 C10 -39.5(3) 1_455
O11 Pb O10 C10 2.7(2) .
O20 Pb O11 C10 -70.0(2) .
O10 Pb O11 C10 -2.4(2) .
O1 Pb O11 C10 -145.8(2) .
O33 Pb O11 C10 1.2(2) .
O21 Pb O11 C10 -115.7(2) .
O31 Pb O11 C10 -31.7(4) .
O2 Pb O11 C10 73.0(2) 3_645
O32 Pb O11 C10 162.1(2) 1_455
O33 Pb O11 C10 144.4(2) 1_455
O10 Pb O20 C20 -154.8(2) .
O1 Pb O20 C20 -67.6(2) .
O33 Pb O20 C20 124.9(2) .
O21 Pb O20 C20 3.0(2) .
O31 Pb O20 C20 77.3(2) .
O2 Pb O20 C20 177.6(2) 3_645
O32 Pb O20 C20 22.0(2) 1_455
O33 Pb O20 C20 -20.3(3) 1_455
O11 Pb O20 C20 -117.0(2) .
O20 Pb O21 C20 -3.1(2) .
O10 Pb O21 C20 22.6(2) .
O1 Pb O21 C20 91.4(2) .
O33 Pb O21 C20 -59.0(2) .
O31 Pb O21 C20 -88.8(2) .
O2 Pb O21 C20 -164.2(4) 3_645
O32 Pb O21 C20 -165.0(2) 1_455
O33 Pb O21 C20 163.8(2) 1_455
O11 Pb O21 C20 66.9(2) .
O20 Pb O31 N30 73.4(2) .
O10 Pb O31 N30 11.5(3) .
O1 Pb O31 N30 126.7(2) .
O33 Pb O31 N30 -10.18(18) .
O21 Pb O31 N30 126.4(3) .
O2 Pb O31 N30 -64.7(3) 3_645
O32 Pb O31 N30 -158.1(3) 1_455
O33 Pb O31 N30 -143.1(2) 1_455
O11 Pb O31 N30 32.8(4) .
O20 Pb O33 N30 -71.21(18) .
O10 Pb O33 N30 -150.63(19) .
O1 Pb O33 N30 -96.3(2) .
O21 Pb O33 N30 -29.97(19) .
O31 Pb O33 N30 10.09(19) .
O2 Pb O33 N30 139.53(18) 3_645
O32 Pb O33 N30 41.83(19) 1_455
O33 Pb O33 N30 82.3(2) 1_455
O11 Pb O33 N30 -153.00(17) .
Pb O31 N30 O32 -159.0(3) .
Pb O31 N30 O33 18.8(3) .
Pb O33 N30 O32 158.8(3) .
Pb O33 N30 O31 -18.9(3) .
Pb O10 C10 O11 -6.0(5) .
Pb O10 C10 C11 174.7(2) .
Pb O11 C10 O10 3.9(3) .
Pb O11 C10 C11 -176.8(3) .
O10 C10 C11 N10 -8.8(4) .
O11 C10 C11 N10 171.9(3) .
O10 C10 C11 C12 116.4(4) .
O11 C10 C11 C12 -63.0(4) .
N10 C11 C12 C13 -59.2(4) .
C10 C11 C12 C13 176.7(3) .
N10 C11 C12 C14 68.9(4) .
C10 C11 C12 C14 -55.2(4) .
C13 C12 C14 C15 -69.3(5) .
C11 C12 C14 C15 162.6(4) .
Pb O21 C20 O20 5.3(3) .
Pb O21 C20 C21 -173.1(3) .
Pb O20 C20 O21 -6.4(4) .
Pb O20 C20 C21 172.0(3) .
O21 C20 C21 N20 -32.3(5) .
O20 C20 C21 N20 149.1(3) .
O21 C20 C21 C22 89.8(4) .
O20 C20 C21 C22 -88.7(4) .
N20 C21 C22 C23 178.5(4) .
C20 C21 C22 C23 58.6(6) .
N20 C21 C22 C24A -41.4(7) .
C20 C21 C22 C24A -161.3(5) .
N20 C21 C22 C24B -63.5(6) .
C20 C21 C22 C24B 176.6(5) .
C21 C22 C24A C25A -71.2(8) .
C23 C22 C24A C25A 68.0(8) .
C21 C22 C24B C25B 178.1(8) .
C23 C22 C24B C25B -61.9(10) .
